data_4502027
loop_
_publ_author_name
'Chan, Isa Y. H.'
'Nguyen, Vi T.'
'Bishop, Roger'
'Craig, Donald C.'
'Scudder, Marcia L.'

_publ_section_title
;
 The Design of &#x201C;Awkward&#x201D; Molecules Expected to Yield
 Multiple Crystal Forms30&#x2020;
;
_journal_issue 10
_journal_name_full 'Crystal Growth &amp; Design'
_journal_page_first 4582
_journal_paper_doi 10.1021/cg100883s
_journal_volume 10
_journal_year 2010
_chemical_formula_moiety 'C10 H18 O2'
_chemical_formula_sum 'C10 H18 O2'
_chemical_formula_weight 170.3
_space_group_crystal_system monoclinic
_space_group_IT_number 14
_space_group_name_H-M_alt 'P 1 21/c 1'
_symmetry_space_group_name_Hall '-P 2ybc'
_symmetry_space_group_name_H-M 'P 1 21/c 1'
_atom_type_scat_source 'International Tables for X-ray Crystallography, Vol. IV'
_audit_creation_method 'RAELSPUB and manual entry'
_cell_angle_alpha 90
_cell_angle_beta 94.23(2)
_cell_angle_gamma 90
_cell_formula_units_Z 8
_cell_length_a 8.794(3)
_cell_length_b 8.917(3)
_cell_length_c 25.524(9)
_cell_measurement_reflns_used 11
_cell_measurement_temperature 294
_cell_measurement_theta_max 11
_cell_measurement_theta_min 10
_cell_volume 1996.0(12)
_computing_cell_refinement 'CAD4 Version 5.0, (Schagen et al, 1989)'
_computing_data_collection 'CAD4 Version 5.0, (Schagen et al, 1989)'
_computing_data_reduction 'Local program'
_computing_molecular_graphics 'ORTEP-II, (Johnson, 1976)'
_computing_publication_material 'Local programs'
_computing_structure_refinement 'RAELS, (Rae, 1996)'
_computing_structure_solution 'SIR92 (Altomare et al, 1994)'
_diffrn_measured_fraction_theta_full 1.00
_diffrn_measured_fraction_theta_max 1.00
_diffrn_measurement_device_type 'Nonius CAD-4'
_diffrn_measurement_method \w--2\q
_diffrn_radiation_probe x-ray
_diffrn_radiation_type 'Mo K\a'
_diffrn_radiation_wavelength 0.71073
_diffrn_reflns_av_R_equivalents 0.028
_diffrn_reflns_limit_h_max 10
_diffrn_reflns_limit_h_min 0
_diffrn_reflns_limit_k_max 10
_diffrn_reflns_limit_k_min 0
_diffrn_reflns_limit_l_max 30
_diffrn_reflns_limit_l_min -30
_diffrn_reflns_number 3752
_diffrn_reflns_theta_full 25
_diffrn_reflns_theta_max 25
_diffrn_standards_decay_% 11
_diffrn_standards_interval_time 30
_diffrn_standards_number 1
_exptl_absorpt_coefficient_mu 0.075
_exptl_absorpt_correction_type none
_exptl_crystal_colour colourless
_exptl_crystal_density_diffrn 1.13
_exptl_crystal_density_method 'not measured'
_exptl_crystal_description needle
_exptl_crystal_F_000 752.0
_exptl_crystal_size_max 0.30
_exptl_crystal_size_mid 0.05
_exptl_crystal_size_min 0.04
_refine_diff_density_max 0.65
_refine_diff_density_min -0.70
_refine_ls_extinction_method none
_refine_ls_goodness_of_fit_ref 1.25
_refine_ls_hydrogen_treatment noref
_refine_ls_number_parameters 217
_refine_ls_number_reflns 3505
_refine_ls_R_factor_gt 0.082
_refine_ls_shift/su_max 0.002
_refine_ls_structure_factor_coef F
_refine_ls_weighting_details 'w = 1/[\s^2^(F) + 0.0004F^2^]'
_refine_ls_weighting_scheme calc
_refine_ls_wR_factor_ref 0.077
_reflns_number_gt 1289
_reflns_number_total 3505
_reflns_threshold_expression I>2\s(I)
_cod_data_source_file cg100883s_si_001.cif
_cod_data_source_block drb345
_cod_original_cell_volume 1996(1)
_cod_database_code 4502027

loop_
_space_group_symop_id
_space_group_symop_operation_xyz
1 x,y,z
2 -x,1/2+y,1/2-z
3 -x,-y,-z
4 x,1/2-y,1/2+z

loop_
_atom_site_label
_atom_site_fract_x
_atom_site_fract_y
_atom_site_fract_z
_atom_site_U_iso_or_equiv
_atom_site_adp_type
_atom_site_type_symbol
_atom_site_occupancy
O1A 0.1362(3) -0.0792(3) 0.6819(1) 0.0580(9) Uani O 1.0
O2A 0.4149(3) -0.0458(3) 0.6465(1) 0.064(1) Uani O 1.0
C1A 0.2503(6) 0.1337(5) 0.7255(2) 0.057(1) Uani C 1.0
C2A 0.1025(5) 0.0683(5) 0.7024(2) 0.052(1) Uani C 1.0
C3A 0.0590(5) 0.1746(5) 0.6575(2) 0.068(2) Uani C 1.0
C4A 0.2078(5) 0.2052(5) 0.6327(2) 0.063(1) Uani C 1.0
C5A 0.3336(5) 0.1964(5) 0.6783(2) 0.052(1) Uani C 1.0
C6A 0.4643(5) 0.0907(5) 0.6722(2) 0.055(1) Uani C 1.0
C7A 0.5163(5) 0.0550(6) 0.7292(2) 0.071(2) Uani C 1.0
C8A 0.3655(6) 0.0305(6) 0.7558(2) 0.066(2) Uani C 1.0
C9A -0.0194(6) 0.0484(6) 0.7410(2) 0.084(2) Uani C 1.0
C10A 0.5908(5) 0.1541(6) 0.6414(2) 0.083(2) Uani C 1.0
O1B 0.0873(3) 0.1700(3) 0.3908(1) 0.066(1) Uani O 1.0
O2B 0.3719(3) 0.2517(3) 0.3746(1) 0.0496(8) Uani O 1.0
C1B 0.1992(5) 0.2913(5) 0.4692(2) 0.055(1) Uani C 1.0
C2B 0.0553(5) 0.2680(6) 0.4334(2) 0.057(1) Uani C 1.0
C3B 0.0231(5) 0.4250(6) 0.4131(2) 0.067(2) Uani C 1.0
C4B 0.1765(6) 0.4875(5) 0.4017(2) 0.065(2) Uani C 1.0
C5B 0.2890(5) 0.4141(5) 0.4423(2) 0.052(1) Uani C 1.0
C6B 0.4258(5) 0.3310(5) 0.4218(2) 0.052(1) Uani C 1.0
C7B 0.4647(5) 0.2169(6) 0.4654(2) 0.061(1) Uani C 1.0
C8B 0.3077(6) 0.1587(6) 0.4797(2) 0.066(2) Uani C 1.0
C9B -0.0743(6) 0.1948(6) 0.4602(2) 0.090(2) Uani C 1.0
C10B 0.5564(5) 0.4307(6) 0.4087(2) 0.074(2) Uani C 1.0
H1O1A 0.0542 -0.1125 0.6552 0.058 Uani H 0.5
H1'O1A 0.2398 -0.0668 0.6688 0.058 Uani H 0.5
H1O2A 0.4936 -0.1219 0.6387 0.064 Uani H 0.5
H1'O2A 0.3113 -0.0582 0.6597 0.064 Uani H 0.5
HC1A 0.2267 0.2194 0.7489 0.057 Uani H 1.0
H1C3A 0.0155 0.2696 0.6709 0.068 Uani H 1.0
H2C3A -0.0169 0.1269 0.6316 0.068 Uani H 1.0
H1C4A 0.2060 0.3072 0.6163 0.063 Uani H 1.0
H2C4A 0.2255 0.1280 0.6054 0.063 Uani H 1.0
HC5A 0.3736 0.2992 0.6868 0.052 Uani H 1.0
H1C7A 0.5753 0.1405 0.7459 0.071 Uani H 1.0
H2C7A 0.5804 -0.0377 0.7315 0.071 Uani H 1.0
H1C8A 0.3778 0.0591 0.7937 0.066 Uani H 1.0
H2C8A 0.3323 -0.0766 0.7525 0.066 Uani H 1.0
H1C9A -0.0453 0.1482 0.7559 0.084 Uani H 1.0
H2C9A -0.1127 0.0035 0.7225 0.084 Uani H 1.0
H3C9A 0.0196 -0.0196 0.7701 0.084 Uani H 1.0
H1C10A 0.6288 0.2499 0.6580 0.083 Uani H 1.0
H2C10A 0.6764 0.0803 0.6415 0.083 Uani H 1.0
H3C10A 0.5506 0.1740 0.6044 0.083 Uani H 1.0
H1O1B 0.0053 0.1367 0.3641 0.066 Uani H 0.5
H1'O1B 0.1940 0.2007 0.3848 0.066 Uani H 0.5
H1O2B 0.4507 0.1756 0.3668 0.050 Uani H 0.5
H1'O2B 0.2652 0.2211 0.3807 0.050 Uani H 0.5
HC1B 0.1695 0.3307 0.5037 0.055 Uani H 1.0
H1C3B -0.0239 0.4870 0.4403 0.067 Uani H 1.0
H2C3B -0.0468 0.4222 0.3804 0.067 Uani H 1.0
H1C4B 0.1780 0.5990 0.4057 0.065 Uani H 1.0
H2C4B 0.2015 0.4606 0.3652 0.065 Uani H 1.0
HC5B 0.3263 0.4904 0.4689 0.052 Uani H 1.0
H1C7B 0.5208 0.2657 0.4963 0.061 Uani H 1.0
H2C7B 0.5278 0.1333 0.4524 0.061 Uani H 1.0
H1C8B 0.3116 0.1286 0.5176 0.066 Uani H 1.0
H2C8B 0.2748 0.0711 0.4572 0.066 Uani H 1.0
H1C9B -0.1016 0.2586 0.4904 0.090 Uani H 1.0
H2C9B -0.1651 0.1844 0.4345 0.090 Uani H 1.0
H3C9B -0.0416 0.0934 0.4734 0.090 Uani H 1.0
H1C10B 0.5955 0.4867 0.4409 0.074 Uani H 1.0
H2C10B 0.6401 0.3678 0.3958 0.074 Uani H 1.0
H3C10B 0.5202 0.5036 0.3807 0.074 Uani H 1.0

loop_
_atom_site_aniso_label
_atom_site_aniso_U_11
_atom_site_aniso_U_22
_atom_site_aniso_U_33
_atom_site_aniso_U_12
_atom_site_aniso_U_13
_atom_site_aniso_U_23
_atom_site_aniso_type_symbol
O1A 0.049(2) 0.050(2) 0.076(2) 0.000(2) 0.008(2) -0.007(2) O
O2A 0.060(2) 0.053(2) 0.082(2) 0.007(2) 0.023(2) -0.024(2) O
C1A 0.064(3) 0.056(3) 0.050(3) 0.006(3) 0.009(3) -0.012(3) C
C2A 0.043(3) 0.045(3) 0.068(3) 0.007(3) 0.005(3) -0.007(3) C
C3A 0.065(4) 0.064(4) 0.074(4) 0.021(3) 0.006(3) 0.005(3) C
C4A 0.055(3) 0.065(4) 0.067(3) 0.005(3) 0.005(3) 0.010(3) C
C5A 0.053(3) 0.040(3) 0.063(3) 0.000(3) 0.014(3) -0.005(3) C
C6A 0.049(3) 0.049(3) 0.069(4) 0.002(3) 0.016(3) -0.013(3) C
C7A 0.062(4) 0.082(4) 0.068(4) -0.001(3) -0.009(3) 0.005(3) C
C8A 0.067(3) 0.084(4) 0.046(3) -0.011(3) 0.000(3) -0.004(3) C
C9A 0.069(4) 0.087(4) 0.101(4) -0.004(3) 0.041(3) 0.000(3) C
C10A 0.061(4) 0.096(4) 0.095(4) -0.013(3) 0.029(3) -0.005(4) C
O1B 0.051(2) 0.074(2) 0.072(2) -0.006(2) 0.001(2) -0.022(2) O
O2B 0.043(2) 0.060(2) 0.046(2) 0.001(2) 0.007(1) -0.009(2) O
C1B 0.063(3) 0.064(3) 0.038(3) 0.018(3) 0.013(3) 0.002(3) C
C2B 0.044(3) 0.069(4) 0.059(3) 0.000(3) 0.010(3) -0.003(3) C
C3B 0.063(4) 0.069(4) 0.069(4) 0.012(3) 0.010(3) 0.007(3) C
C4B 0.063(3) 0.053(3) 0.079(4) 0.012(3) 0.007(3) 0.012(3) C
C5B 0.054(3) 0.051(3) 0.050(3) 0.008(3) 0.003(3) -0.019(3) C
C6B 0.050(3) 0.054(3) 0.051(3) -0.004(3) -0.002(3) -0.003(3) C
C7B 0.053(3) 0.084(4) 0.045(3) 0.014(3) -0.003(2) 0.000(3) C
C8B 0.065(3) 0.085(4) 0.048(3) 0.016(3) 0.008(3) 0.013(3) C
C9B 0.058(4) 0.114(5) 0.101(5) 0.008(3) 0.024(3) 0.019(4) C
C10B 0.070(4) 0.080(4) 0.072(4) -0.011(3) 0.006(3) 0.001(3) C

loop_
_geom_angle_atom_site_label_1
_geom_angle_atom_site_label_2
_geom_angle_atom_site_label_3
_geom_angle
_geom_angle_site_symmetry_1
_geom_angle_site_symmetry_2
_geom_angle_site_symmetry_3
_geom_angle_publ_flag
C2A C1A C5A 106.1(4) 1_555 1_555 1_555 no
C2A C1A C8A 118.9(4) 1_555 1_555 1_555 no
C5A C1A C8A 105.9(4) 1_555 1_555 1_555 no
O1A C2A C1A 107.3(3) 1_555 1_555 1_555 no
O1A C2A C3A 110.0(4) 1_555 1_555 1_555 no
O1A C2A C9A 107.5(4) 1_555 1_555 1_555 no
C1A C2A C3A 102.5(4) 1_555 1_555 1_555 no
C1A C2A C9A 114.9(4) 1_555 1_555 1_555 no
C3A C2A C9A 114.4(4) 1_555 1_555 1_555 no
C2A C3A C4A 104.5(4) 1_555 1_555 1_555 no
C3A C4A C5A 105.4(4) 1_555 1_555 1_555 no
C1A C5A C4A 104.5(4) 1_555 1_555 1_555 no
C1A C5A C6A 105.2(4) 1_555 1_555 1_555 no
C4A C5A C6A 117.6(4) 1_555 1_555 1_555 no
O2A C6A C5A 111.8(4) 1_555 1_555 1_555 no
O2A C6A C7A 108.5(4) 1_555 1_555 1_555 no
O2A C6A C10A 106.8(4) 1_555 1_555 1_555 no
C5A C6A C7A 102.1(4) 1_555 1_555 1_555 no
C5A C6A C10A 114.6(4) 1_555 1_555 1_555 no
C7A C6A C10A 113.0(4) 1_555 1_555 1_555 no
C6A C7A C8A 103.9(4) 1_555 1_555 1_555 no
C1A C8A C7A 104.5(4) 1_555 1_555 1_555 no
C2B C1B C5B 105.1(4) 1_555 1_555 1_555 no
C2B C1B C8B 118.7(4) 1_555 1_555 1_555 no
C5B C1B C8B 107.1(4) 1_555 1_555 1_555 no
O1B C2B C1B 109.7(4) 1_555 1_555 1_555 no
O1B C2B C3B 110.3(4) 1_555 1_555 1_555 no
O1B C2B C9B 105.9(4) 1_555 1_555 1_555 no
C1B C2B C3B 101.9(4) 1_555 1_555 1_555 no
C1B C2B C9B 114.0(4) 1_555 1_555 1_555 no
C3B C2B C9B 115.1(4) 1_555 1_555 1_555 no
C2B C3B C4B 105.1(4) 1_555 1_555 1_555 no
C3B C4B C5B 104.7(4) 1_555 1_555 1_555 no
C1B C5B C4B 106.3(4) 1_555 1_555 1_555 no
C1B C5B C6B 104.4(4) 1_555 1_555 1_555 no
C4B C5B C6B 117.3(4) 1_555 1_555 1_555 no
O2B C6B C5B 107.6(3) 1_555 1_555 1_555 no
O2B C6B C7B 108.8(4) 1_555 1_555 1_555 no
O2B C6B C10B 108.2(4) 1_555 1_555 1_555 no
C5B C6B C7B 102.3(4) 1_555 1_555 1_555 no
C5B C6B C10B 114.8(4) 1_555 1_555 1_555 no
C7B C6B C10B 114.8(4) 1_555 1_555 1_555 no
C6B C7B C8B 103.9(4) 1_555 1_555 1_555 no
C1B C8B C7B 104.8(4) 1_555 1_555 1_555 no

loop_
_geom_bond_atom_site_label_1
_geom_bond_atom_site_label_2
_geom_bond_distance
_geom_bond_site_symmetry_1
_geom_bond_site_symmetry_2
_geom_bond_publ_flag
O1A C2A 1.454(5) 1_555 1_555 no
O2A C6A 1.435(5) 1_555 1_555 no
C1A C2A 1.506(6) 1_555 1_555 no
C1A C5A 1.560(6) 1_555 1_555 no
C1A C8A 1.534(6) 1_555 1_555 no
C2A C3A 1.514(6) 1_555 1_555 no
C2A C9A 1.518(6) 1_555 1_555 no
C3A C4A 1.520(6) 1_555 1_555 no
C4A C5A 1.547(6) 1_555 1_555 no
C5A C6A 1.503(5) 1_555 1_555 no
C6A C7A 1.527(6) 1_555 1_555 no
C6A C10A 1.518(6) 1_555 1_555 no
C7A C8A 1.548(6) 1_555 1_555 no
O1B C2B 1.437(5) 1_555 1_555 no
O2B C6B 1.446(5) 1_555 1_555 no
C1B C2B 1.520(6) 1_555 1_555 no
C1B C5B 1.541(6) 1_555 1_555 no
C1B C8B 1.531(6) 1_555 1_555 no
C2B C3B 1.512(6) 1_555 1_555 no
C2B C9B 1.519(6) 1_555 1_555 no
C3B C4B 1.508(6) 1_555 1_555 no
C4B C5B 1.527(6) 1_555 1_555 no
C5B C6B 1.537(5) 1_555 1_555 no
C6B C7B 1.528(6) 1_555 1_555 no
C6B C10B 1.509(6) 1_555 1_555 no
C7B C8B 1.544(6) 1_555 1_555 no

loop_
_geom_torsion_atom_site_label_1
_geom_torsion_atom_site_label_2
_geom_torsion_atom_site_label_3
_geom_torsion_atom_site_label_4
_geom_torsion
_geom_torsion_site_symmetry_1
_geom_torsion_site_symmetry_2
_geom_torsion_site_symmetry_3
_geom_torsion_site_symmetry_4
_geom_torsion_publ_flag
C5A C1A C2A O1A 80.2(4) 1_555 1_555 1_555 1_555 no
C5A C1A C2A C3A -35.6(4) 1_555 1_555 1_555 1_555 no
C5A C1A C2A C9A -160.4(4) 1_555 1_555 1_555 1_555 no
C8A C1A C2A O1A -38.8(5) 1_555 1_555 1_555 1_555 no
C8A C1A C2A C3A -154.6(4) 1_555 1_555 1_555 1_555 no
C8A C1A C2A C9A 80.7(5) 1_555 1_555 1_555 1_555 no
C2A C1A C5A C4A 16.3(4) 1_555 1_555 1_555 1_555 no
C2A C1A C5A C6A -108.2(4) 1_555 1_555 1_555 1_555 no
C8A C1A C5A C4A 143.6(4) 1_555 1_555 1_555 1_555 no
C8A C1A C5A C6A 19.1(5) 1_555 1_555 1_555 1_555 no
C2A C1A C8A C7A 126.5(4) 1_555 1_555 1_555 1_555 no
C5A C1A C8A C7A 7.5(5) 1_555 1_555 1_555 1_555 no
O1A C2A C3A C4A -72.2(4) 1_555 1_555 1_555 1_555 no
C1A C2A C3A C4A 41.7(4) 1_555 1_555 1_555 1_555 no
C9A C2A C3A C4A 166.8(4) 1_555 1_555 1_555 1_555 no
C2A C3A C4A C5A -31.6(5) 1_555 1_555 1_555 1_555 no
C3A C4A C5A C1A 9.3(4) 1_555 1_555 1_555 1_555 no
C3A C4A C5A C6A 125.5(4) 1_555 1_555 1_555 1_555 no
C1A C5A C6A O2A 77.7(4) 1_555 1_555 1_555 1_555 no
C1A C5A C6A C7A -38.1(4) 1_555 1_555 1_555 1_555 no
C1A C5A C6A C10A -160.7(4) 1_555 1_555 1_555 1_555 no
C4A C5A C6A O2A -38.1(5) 1_555 1_555 1_555 1_555 no
C4A C5A C6A C7A -153.9(4) 1_555 1_555 1_555 1_555 no
C4A C5A C6A C10A 83.6(5) 1_555 1_555 1_555 1_555 no
O2A C6A C7A C8A -75.1(4) 1_555 1_555 1_555 1_555 no
C5A C6A C7A C8A 43.0(5) 1_555 1_555 1_555 1_555 no
C10A C6A C7A C8A 166.6(4) 1_555 1_555 1_555 1_555 no
C6A C7A C8A C1A -31.0(5) 1_555 1_555 1_555 1_555 no
C5B C1B C2B O1B 81.9(4) 1_555 1_555 1_555 1_555 no
C5B C1B C2B C3B -34.9(4) 1_555 1_555 1_555 1_555 no
C5B C1B C2B C9B -159.5(4) 1_555 1_555 1_555 1_555 no
C8B C1B C2B O1B -37.7(5) 1_555 1_555 1_555 1_555 no
C8B C1B C2B C3B -154.5(4) 1_555 1_555 1_555 1_555 no
C8B C1B C2B C9B 80.9(5) 1_555 1_555 1_555 1_555 no
C2B C1B C5B C4B 15.8(4) 1_555 1_555 1_555 1_555 no
C2B C1B C5B C6B -108.8(4) 1_555 1_555 1_555 1_555 no
C8B C1B C5B C4B 142.9(4) 1_555 1_555 1_555 1_555 no
C8B C1B C5B C6B 18.2(5) 1_555 1_555 1_555 1_555 no
C2B C1B C8B C7B 126.1(4) 1_555 1_555 1_555 1_555 no
C5B C1B C8B C7B 7.5(5) 1_555 1_555 1_555 1_555 no
O1B C2B C3B C4B -74.7(5) 1_555 1_555 1_555 1_555 no
C1B C2B C3B C4B 41.8(5) 1_555 1_555 1_555 1_555 no
C9B C2B C3B C4B 165.6(4) 1_555 1_555 1_555 1_555 no
C2B C3B C4B C5B -32.1(5) 1_555 1_555 1_555 1_555 no
C3B C4B C5B C1B 9.7(5) 1_555 1_555 1_555 1_555 no
C3B C4B C5B C6B 126.0(4) 1_555 1_555 1_555 1_555 no
C1B C5B C6B O2B 77.6(4) 1_555 1_555 1_555 1_555 no
C1B C5B C6B C7B -37.0(4) 1_555 1_555 1_555 1_555 no
C1B C5B C6B C10B -162.0(4) 1_555 1_555 1_555 1_555 no
C4B C5B C6B O2B -39.7(5) 1_555 1_555 1_555 1_555 no
C4B C5B C6B C7B -154.2(4) 1_555 1_555 1_555 1_555 no
C4B C5B C6B C10B 80.7(5) 1_555 1_555 1_555 1_555 no
O2B C6B C7B C8B -71.7(4) 1_555 1_555 1_555 1_555 no
C5B C6B C7B C8B 41.9(4) 1_555 1_555 1_555 1_555 no
C10B C6B C7B C8B 166.9(4) 1_555 1_555 1_555 1_555 no
C6B C7B C8B C1B -30.7(4) 1_555 1_555 1_555 1_555 no
